data_4135592
loop_
_publ_author_name
'Tomanik, Martin'
'Xu, Zhi'
'Herzon, Seth B.'

_publ_section_title
;
 Enantioselective Synthesis of Euonyminol.
;
_journal_issue 2
_journal_name_full 'Journal of the American Chemical Society'
_journal_page_first 699
_journal_page_last 704
_journal_paper_doi 10.1021/jacs.0c12998
_journal_volume 143
_journal_year 2021
_chemical_absolute_configuration ad
_chemical_formula_moiety 'C28 H48 O11 Si'
_chemical_formula_sum 'C28 H48 O11 Si'
_chemical_formula_weight 588.75
_space_group_crystal_system monoclinic
_space_group_IT_number 4
_space_group_name_Hall 'P 2yb'
_space_group_name_H-M_alt 'P 1 21 1'
_atom_sites_solution_hydrogens geom
_atom_sites_solution_primary SHELXT
_atom_sites_solution_secondary difmap
_audit_creation_method SHELXL-2014/7
_cell_angle_alpha 90
_cell_angle_beta 90.187(2)
_cell_angle_gamma 90
_cell_formula_units_Z 2
_cell_length_a 10.7097(3)
_cell_length_b 9.3455(3)
_cell_length_c 14.9090(4)
_cell_measurement_reflns_used 22107
_cell_measurement_temperature 93(2)
_cell_measurement_theta_max 66.5030
_cell_measurement_theta_min 2.9290
_cell_volume 1492.20(8)
_computing_cell_refinement 'CrysAlisPro 1.171.40.67a (Rigaku OD, 2019)'
_computing_data_collection 'CrysAlisPro 1.171.40.67a (Rigaku OD, 2019)'
_computing_data_reduction 'CrysAlisPro 1.171.40.67a (Rigaku OD, 2019)'
_computing_molecular_graphics 'Olex2 (Dolomanov et al., 2009)'
_computing_publication_material 'CIFTAB-2014/2 (Sheldrick, 2014)'
_computing_structure_refinement 'SHELXL-2014/7 (Sheldrick, 2014)'
_computing_structure_solution 'SHELXT-2014/5 (Sheldrick, 2014)'
_diffrn_ambient_temperature 93(2)
_diffrn_detector_area_resol_mean 22.2
_diffrn_measured_fraction_theta_full 1.000
_diffrn_measured_fraction_theta_max 1.000
_diffrn_measurement_device_type 'Rigaku Saturn 944+ CCD'
_diffrn_measurement_method \w
_diffrn_radiation_type CuK\a
_diffrn_radiation_wavelength 1.54184
_diffrn_reflns_av_R_equivalents 0.1009
_diffrn_reflns_av_unetI/netI 0.0448
_diffrn_reflns_Laue_measured_fraction_full 1.000
_diffrn_reflns_Laue_measured_fraction_max 1.000
_diffrn_reflns_limit_h_max 12
_diffrn_reflns_limit_h_min -12
_diffrn_reflns_limit_k_max 10
_diffrn_reflns_limit_k_min -11
_diffrn_reflns_limit_l_max 17
_diffrn_reflns_limit_l_min -17
_diffrn_reflns_number 53607
_diffrn_reflns_point_group_measured_fraction_full 0.991
_diffrn_reflns_point_group_measured_fraction_max 0.991
_diffrn_reflns_theta_full 66.595
_diffrn_reflns_theta_max 66.595
_diffrn_reflns_theta_min 2.964
_diffrn_source 'microfocus rotating anode'
_exptl_absorpt_coefficient_mu 1.188
_exptl_absorpt_correction_T_max 1.00000
_exptl_absorpt_correction_T_min 0.75758
_exptl_absorpt_correction_type multi-scan
_exptl_absorpt_process_details
; 
CrysAlisPro 1.171.40.67a (Rigaku Oxford Diffraction, 2019) 
Empirical absorption correction using spherical harmonics, 
 implemented in SCALE3 ABSPACK scaling algorithm. 
;
_exptl_crystal_colour Colorless
_exptl_crystal_density_diffrn 1.310
_exptl_crystal_description Needle
_exptl_crystal_F_000 636
_exptl_crystal_size_max 0.200
_exptl_crystal_size_mid 0.020
_exptl_crystal_size_min 0.020
_refine_diff_density_max 0.165
_refine_diff_density_min -0.356
_refine_diff_density_rms 0.051
_refine_ls_abs_structure_details
; 
 Flack x determined using 1932 quotients [(I+)-(I-)]/[(I+)+(I-)] 
 (Parsons, Flack and Wagner, Acta Cryst. B69 (2013) 249-259). 
;
_refine_ls_abs_structure_Flack -0.03(2)
_refine_ls_extinction_method none
_refine_ls_goodness_of_fit_ref 1.062
_refine_ls_hydrogen_treatment constr
_refine_ls_matrix_type full
_refine_ls_number_parameters 373
_refine_ls_number_reflns 5217
_refine_ls_number_restraints 1
_refine_ls_restrained_S_all 1.062
_refine_ls_R_factor_all 0.0493
_refine_ls_R_factor_gt 0.0429
_refine_ls_shift/su_max 0.000
_refine_ls_shift/su_mean 0.000
_refine_ls_structure_factor_coef Fsqd
_refine_ls_weighting_details 'w=1/[\s^2^(Fo^2^)+(0.0682P)^2^+0.0958P] where P=(Fo^2^+2Fc^2^)/3'
_refine_ls_weighting_scheme calc
_refine_ls_wR_factor_gt 0.1067
_refine_ls_wR_factor_ref 0.1108
_reflns_Friedel_coverage 0.857
_reflns_Friedel_fraction_full 0.980
_reflns_Friedel_fraction_max 0.980
_reflns_number_gt 4686
_reflns_number_total 5217
_reflns_threshold_expression 'I > 2\s(I)'
_cod_data_source_file ja0c12998_si_002.cif
_cod_data_source_block 007a-20027
_cod_original_sg_symbol_H-M 'P 21'
_cod_database_code 4135592
_shelx_shelxl_version_number 2014/7
_shelx_space_group_comment
; 
The symmetry employed for this shelxl refinement is uniquely defined 
by the following loop, which should always be used as a source of 
symmetry information in preference to the above space-group names. 
They are only intended as comments. 
;
_shelx_estimated_absorpt_t_min 0.797
_shelx_estimated_absorpt_t_max 0.977

loop_
_space_group_symop_operation_xyz
'x, y, z'
'-x, y+1/2, -z'

loop_
_atom_site_label
_atom_site_type_symbol
_atom_site_fract_x
_atom_site_fract_y
_atom_site_fract_z
_atom_site_U_iso_or_equiv
_atom_site_adp_type
_atom_site_occupancy
_atom_site_site_symmetry_order
_atom_site_calc_flag
_atom_site_refinement_flags_posn
_atom_site_refinement_flags_adp
_atom_site_refinement_flags_occupancy
_atom_site_disorder_assembly
_atom_site_disorder_group
Si1 Si 0.78235(9) 0.71208(11) 0.12322(6) 0.0264(2) Uani 1 1 d . . . . .
O1 O 0.7428(2) 0.6462(3) 0.46109(16) 0.0353(6) Uani 1 1 d . . . . .
O2 O 0.7354(2) 0.7518(3) 0.22683(16) 0.0269(6) Uani 1 1 d . . . . .
O3 O 0.7490(2) 0.5405(3) 0.11000(16) 0.0273(6) Uani 1 1 d . . . . .
O4 O 0.4801(2) 0.4762(3) 0.16894(18) 0.0346(6) Uani 1 1 d . . . . .
O5 O 0.4871(2) 0.6648(3) 0.26233(17) 0.0302(6) Uani 1 1 d . . . . .
O6 O 0.5504(2) 0.1563(3) 0.35757(16) 0.0277(6) Uani 1 1 d . . . . .
O7 O 0.4014(3) 0.0665(3) 0.25464(17) 0.0376(7) Uani 1 1 d . . . . .
O8 O 0.7812(2) 0.3552(3) 0.36304(16) 0.0266(6) Uani 1 1 d . . . . .
O9 O 0.9258(3) 0.1080(4) 0.44445(19) 0.0424(7) Uani 1 1 d . . . . .
O10 O 0.8459(3) 0.1988(6) 0.5772(2) 0.0743(13) Uani 1 1 d . . . . .
O11 O 0.6209(3) 0.3622(3) 0.49905(16) 0.0334(6) Uani 1 1 d . . . . .
H11 H 0.6977 0.3442 0.4969 0.050 Uiso 1 1 calc R U . . .
C00T C 0.8201(3) 0.2218(4) 0.3186(2) 0.0285(8) Uani 1 1 d . . . . .
C1 C 0.6152(3) 0.6042(5) 0.4445(2) 0.0305(8) Uani 1 1 d . . . . .
H1 H 0.5528 0.6516 0.4844 0.037 Uiso 1 1 calc R U . . .
C2 C 0.6792(3) 0.7022(5) 0.3825(2) 0.0287(8) Uani 1 1 d . . . . .
H2 H 0.6539 0.8052 0.3835 0.034 Uiso 1 1 calc R U . . .
C3 C 0.7317(3) 0.6439(4) 0.2963(2) 0.0247(7) Uani 1 1 d . . . . .
H3 H 0.8201 0.6157 0.3089 0.030 Uiso 1 1 calc R U . . .
C4 C 0.6639(3) 0.5089(4) 0.2617(2) 0.0241(8) Uani 1 1 d . . . . .
C5 C 0.7514(3) 0.4496(4) 0.1875(2) 0.0256(8) Uani 1 1 d . . . . .
H5 H 0.8380 0.4564 0.2123 0.031 Uiso 1 1 calc R U . . .
C6 C 0.7328(4) 0.2942(4) 0.1617(2) 0.0291(8) Uani 1 1 d . . . . .
H6A H 0.8053 0.2608 0.1264 0.035 Uiso 1 1 calc R U . . .
H6B H 0.6572 0.2849 0.1238 0.035 Uiso 1 1 calc R U . . .
C7 C 0.7187(3) 0.2009(4) 0.2461(2) 0.0264(7) Uani 1 1 d . . . . .
H7 H 0.7104 0.0976 0.2297 0.032 Uiso 1 1 calc R U . . .
C8 C 0.6004(3) 0.2548(4) 0.2932(2) 0.0259(8) Uani 1 1 d . . . . .
H8 H 0.5352 0.2808 0.2479 0.031 Uiso 1 1 calc R U . . .
C9 C 0.6537(3) 0.3914(4) 0.3378(2) 0.0245(8) Uani 1 1 d . . . . .
C10 C 0.5861(3) 0.4487(4) 0.4233(2) 0.0274(8) Uani 1 1 d . . . . .
C11 C 0.4439(4) 0.4377(5) 0.4176(3) 0.0341(9) Uani 1 1 d . . . . .
H11A H 0.4196 0.3372 0.4110 0.051 Uiso 1 1 calc R U . . .
H11B H 0.4139 0.4922 0.3656 0.051 Uiso 1 1 calc R U . . .
H11C H 0.4069 0.4769 0.4724 0.051 Uiso 1 1 calc R U . . .
C12 C 0.5347(3) 0.5460(4) 0.2243(2) 0.0279(8) Uani 1 1 d . . . . .
C13 C 0.3585(3) 0.6976(6) 0.2393(3) 0.0421(10) Uani 1 1 d . . . . .
H13A H 0.3540 0.7292 0.1767 0.063 Uiso 1 1 calc R U . . .
H13B H 0.3278 0.7739 0.2785 0.063 Uiso 1 1 calc R U . . .
H13C H 0.3070 0.6119 0.2472 0.063 Uiso 1 1 calc R U . . .
C14 C 0.6869(4) 0.8096(4) 0.0357(3) 0.0313(8) Uani 1 1 d . . . . .
C15 C 0.5481(4) 0.8075(5) 0.0623(3) 0.0399(10) Uani 1 1 d . . . . .
H15A H 0.5201 0.7082 0.0687 0.060 Uiso 1 1 calc R U . . .
H15B H 0.4985 0.8550 0.0157 0.060 Uiso 1 1 calc R U . . .
H15C H 0.5374 0.8579 0.1194 0.060 Uiso 1 1 calc R U . . .
C16 C 0.7253(4) 0.9654(5) 0.0222(3) 0.0387(9) Uani 1 1 d . . . . .
H16A H 0.7191 1.0167 0.0793 0.058 Uiso 1 1 calc R U . . .
H16B H 0.6698 1.0101 -0.0220 0.058 Uiso 1 1 calc R U . . .
H16C H 0.8116 0.9693 0.0007 0.058 Uiso 1 1 calc R U . . .
C17 C 0.6998(4) 0.7286(5) -0.0549(3) 0.0423(10) Uani 1 1 d . . . . .
H17A H 0.7864 0.7344 -0.0755 0.063 Uiso 1 1 calc R U . . .
H17B H 0.6445 0.7724 -0.0996 0.063 Uiso 1 1 calc R U . . .
H17C H 0.6765 0.6281 -0.0465 0.063 Uiso 1 1 calc R U . . .
C18 C 0.9575(3) 0.7448(4) 0.1183(3) 0.0318(9) Uani 1 1 d . . . . .
C19 C 1.0283(4) 0.6255(5) 0.1689(3) 0.0394(10) Uani 1 1 d . . . . .
H19A H 1.0040 0.6263 0.2322 0.059 Uiso 1 1 calc R U . . .
H19B H 1.1184 0.6421 0.1641 0.059 Uiso 1 1 calc R U . . .
H19C H 1.0075 0.5325 0.1424 0.059 Uiso 1 1 calc R U . . .
C20 C 0.9891(4) 0.8892(5) 0.1622(3) 0.0414(10) Uani 1 1 d . . . . .
H20A H 0.9463 0.9663 0.1299 0.062 Uiso 1 1 calc R U . . .
H20B H 1.0795 0.9050 0.1600 0.062 Uiso 1 1 calc R U . . .
H20C H 0.9617 0.8885 0.2249 0.062 Uiso 1 1 calc R U . . .
C21 C 1.0081(4) 0.7446(5) 0.0215(3) 0.0422(11) Uani 1 1 d . . . . .
H21A H 0.9861 0.6542 -0.0079 0.063 Uiso 1 1 calc R U . . .
H21B H 1.0992 0.7551 0.0228 0.063 Uiso 1 1 calc R U . . .
H21C H 0.9713 0.8245 -0.0120 0.063 Uiso 1 1 calc R U . . .
C22 C 0.9539(3) 0.2395(5) 0.2851(3) 0.0345(9) Uani 1 1 d . . . . .
H22A H 0.9550 0.3063 0.2345 0.052 Uiso 1 1 calc R U . . .
H22B H 0.9863 0.1465 0.2658 0.052 Uiso 1 1 calc R U . . .
H22C H 1.0063 0.2771 0.3337 0.052 Uiso 1 1 calc R U . . .
C23 C 0.4941(4) 0.0337(4) 0.3165(3) 0.0325(8) Uani 1 1 d . . . . .
H23A H 0.5599 -0.0226 0.2861 0.039 Uiso 1 1 calc R U . . .
H23B H 0.4578 -0.0273 0.3641 0.039 Uiso 1 1 calc R U . . .
C24 C 0.2899(4) 0.1220(7) 0.2941(3) 0.0534(13) Uani 1 1 d . . . . .
H24A H 0.2189 0.1038 0.2541 0.080 Uiso 1 1 calc R U . . .
H24B H 0.2989 0.2253 0.3034 0.080 Uiso 1 1 calc R U . . .
H24C H 0.2755 0.0750 0.3519 0.080 Uiso 1 1 calc R U . . .
C25 C 0.8180(4) 0.1002(5) 0.3874(3) 0.0342(9) Uani 1 1 d . . . . .
H25A H 0.7415 0.1073 0.4242 0.041 Uiso 1 1 calc R U . . .
H25B H 0.8168 0.0070 0.3560 0.041 Uiso 1 1 calc R U . . .
C26 C 0.9029(5) 0.0827(7) 0.5354(3) 0.0571(14) Uani 1 1 d . . . . .
H26A H 0.8486 -0.0025 0.5413 0.069 Uiso 1 1 calc R U . . .
H26B H 0.9829 0.0616 0.5661 0.069 Uiso 1 1 calc R U . . .
C27 C 0.9261(6) 0.3214(9) 0.5787(5) 0.085(2) Uani 1 1 d . . . . .
H27A H 0.9308 0.3627 0.5184 0.127 Uiso 1 1 calc R U . . .
H27B H 1.0099 0.2925 0.5983 0.127 Uiso 1 1 calc R U . . .
H27C H 0.8927 0.3927 0.6204 0.127 Uiso 1 1 calc R U . . .

loop_
_atom_site_aniso_label
_atom_site_aniso_U_11
_atom_site_aniso_U_22
_atom_site_aniso_U_33
_atom_site_aniso_U_23
_atom_site_aniso_U_13
_atom_site_aniso_U_12
Si1 0.0271(5) 0.0313(5) 0.0207(5) -0.0004(4) 0.0020(3) -0.0010(4)
O1 0.0374(14) 0.0461(17) 0.0225(13) -0.0024(12) -0.0018(11) -0.0030(13)
O2 0.0295(13) 0.0284(14) 0.0227(13) -0.0003(10) 0.0011(10) -0.0010(10)
O3 0.0358(14) 0.0289(14) 0.0170(12) 0.0016(10) 0.0026(10) -0.0010(11)
O4 0.0352(15) 0.0389(16) 0.0298(14) -0.0015(13) -0.0097(11) -0.0032(13)
O5 0.0224(12) 0.0350(15) 0.0332(13) -0.0018(11) -0.0002(10) 0.0018(10)
O6 0.0294(13) 0.0326(14) 0.0211(12) 0.0036(10) 0.0027(10) -0.0051(11)
O7 0.0364(15) 0.0477(18) 0.0285(14) 0.0037(13) -0.0057(11) -0.0082(13)
O8 0.0239(12) 0.0315(14) 0.0244(13) -0.0022(11) 0.0000(10) 0.0025(11)
O9 0.0358(15) 0.0566(19) 0.0348(15) 0.0096(14) -0.0077(12) 0.0051(14)
O10 0.0427(18) 0.131(4) 0.049(2) -0.022(2) 0.0013(15) -0.012(2)
O11 0.0390(15) 0.0415(16) 0.0197(12) 0.0024(12) 0.0034(11) 0.0037(13)
C00T 0.0283(17) 0.031(2) 0.0268(18) -0.0031(17) 0.0049(14) 0.0015(16)
C1 0.0300(19) 0.038(2) 0.0237(18) -0.0038(16) 0.0029(15) -0.0020(16)
C2 0.0314(17) 0.035(2) 0.0200(17) -0.0006(16) -0.0005(14) 0.0007(17)
C3 0.0260(17) 0.0292(19) 0.0188(17) 0.0003(15) 0.0008(13) 0.0000(15)
C4 0.0255(18) 0.029(2) 0.0175(17) 0.0002(14) 0.0026(14) -0.0017(14)
C5 0.0282(18) 0.030(2) 0.0186(16) 0.0022(14) 0.0025(14) 0.0009(15)
C6 0.034(2) 0.033(2) 0.0202(18) 0.0009(15) 0.0065(15) -0.0008(16)
C7 0.0307(17) 0.0269(18) 0.0216(16) 0.0001(15) 0.0036(13) 0.0013(16)
C8 0.0299(18) 0.030(2) 0.0182(17) 0.0021(14) 0.0037(14) -0.0009(14)
C9 0.0235(17) 0.032(2) 0.0180(17) 0.0002(15) 0.0011(14) 0.0020(15)
C10 0.0310(19) 0.034(2) 0.0174(17) 0.0032(15) 0.0029(14) 0.0015(16)
C11 0.0298(19) 0.043(2) 0.029(2) 0.0008(17) 0.0103(16) -0.0009(17)
C12 0.0290(19) 0.032(2) 0.0225(18) 0.0040(16) 0.0017(15) -0.0015(16)
C13 0.0215(17) 0.050(3) 0.055(3) 0.001(2) -0.0042(17) 0.0027(19)
C14 0.037(2) 0.032(2) 0.0245(19) 0.0019(16) -0.0017(16) -0.0003(17)
C15 0.038(2) 0.047(3) 0.035(2) 0.0089(19) -0.0090(18) 0.0025(19)
C16 0.045(2) 0.036(2) 0.035(2) 0.0006(19) -0.0004(18) 0.001(2)
C17 0.061(3) 0.040(3) 0.0257(19) -0.0031(18) -0.0107(18) 0.005(2)
C18 0.0306(19) 0.040(2) 0.0249(19) -0.0007(16) 0.0027(15) -0.0015(16)
C19 0.028(2) 0.053(3) 0.037(2) 0.009(2) 0.0045(16) -0.0001(18)
C20 0.037(2) 0.045(3) 0.042(2) -0.003(2) 0.0023(19) -0.0100(19)
C21 0.035(2) 0.058(3) 0.034(2) 0.003(2) 0.0119(18) 0.002(2)
C22 0.0312(19) 0.039(3) 0.034(2) -0.0002(17) 0.0061(16) 0.0051(16)
C23 0.037(2) 0.033(2) 0.0283(19) -0.0002(17) -0.0022(16) -0.0071(17)
C24 0.032(2) 0.073(4) 0.054(3) -0.004(3) -0.005(2) -0.003(2)
C25 0.032(2) 0.038(2) 0.033(2) 0.0060(18) -0.0027(16) 0.0009(17)
C26 0.056(3) 0.076(4) 0.039(3) 0.015(3) -0.014(2) -0.018(3)
C27 0.064(4) 0.097(5) 0.093(5) -0.041(4) -0.028(3) 0.004(4)

loop_
_atom_type_symbol
_atom_type_description
_atom_type_scat_dispersion_real
_atom_type_scat_dispersion_imag
_atom_type_scat_source
C C 0.0181 0.0091 'International Tables Vol C Tables 4.2.6.8 and 6.1.1.4'
H H 0.0000 0.0000 'International Tables Vol C Tables 4.2.6.8 and 6.1.1.4'
O O 0.0492 0.0322 'International Tables Vol C Tables 4.2.6.8 and 6.1.1.4'
Si Si 0.2541 0.3302 'International Tables Vol C Tables 4.2.6.8 and 6.1.1.4'

loop_
_geom_angle_atom_site_label_1
_geom_angle_atom_site_label_2
_geom_angle_atom_site_label_3
_geom_angle
_geom_angle_site_symmetry_1
_geom_angle_site_symmetry_3
_geom_angle_publ_flag
O3 Si1 O2 105.09(13) . . ?
O3 Si1 C14 105.61(16) . . ?
O2 Si1 C14 111.60(16) . . ?
O3 Si1 C18 111.31(16) . . ?
O2 Si1 C18 107.48(15) . . ?
C14 Si1 C18 115.31(18) . . ?
C1 O1 C2 61.2(2) . . ?
C3 O2 Si1 121.1(2) . . ?
C5 O3 Si1 118.3(2) . . ?
C12 O5 C13 115.8(3) . . ?
C23 O6 C8 112.7(3) . . ?
C23 O7 C24 113.8(3) . . ?
C9 O8 C00T 110.4(3) . . ?
C26 O9 C25 115.0(3) . . ?
C26 O10 C27 111.5(4) . . ?
C10 O11 H11 109.5 . . ?
O8 C00T C22 108.8(3) . . ?
O8 C00T C25 108.7(3) . . ?
C22 C00T C25 108.4(3) . . ?
O8 C00T C7 102.9(3) . . ?
C22 C00T C7 116.4(3) . . ?
C25 C00T C7 111.3(3) . . ?
O1 C1 C2 59.7(2) . . ?
O1 C1 C10 119.3(3) . . ?
C2 C1 C10 124.1(3) . . ?
O1 C1 H1 114.3 . . ?
C2 C1 H1 114.3 . . ?
C10 C1 H1 114.3 . . ?
O1 C2 C1 59.1(2) . . ?
O1 C2 C3 112.5(3) . . ?
C1 C2 C3 119.1(4) . . ?
O1 C2 H2 117.5 . . ?
C1 C2 H2 117.5 . . ?
C3 C2 H2 117.5 . . ?
O2 C3 C2 111.7(3) . . ?
O2 C3 C4 110.1(3) . . ?
C2 C3 C4 113.9(3) . . ?
O2 C3 H3 106.9 . . ?
C2 C3 H3 106.9 . . ?
C4 C3 H3 106.9 . . ?
C12 C4 C3 111.1(3) . . ?
C12 C4 C5 111.6(3) . . ?
C3 C4 C5 104.2(3) . . ?
C12 C4 C9 110.7(3) . . ?
C3 C4 C9 111.1(3) . . ?
C5 C4 C9 107.8(3) . . ?
O3 C5 C6 111.2(3) . . ?
O3 C5 C4 110.7(3) . . ?
C6 C5 C4 116.3(3) . . ?
O3 C5 H5 106.0 . . ?
C6 C5 H5 106.0 . . ?
C4 C5 H5 106.0 . . ?
C5 C6 C7 110.4(3) . . ?
C5 C6 H6A 109.6 . . ?
C7 C6 H6A 109.6 . . ?
C5 C6 H6B 109.6 . . ?
C7 C6 H6B 109.6 . . ?
H6A C6 H6B 108.1 . . ?
C8 C7 C6 105.8(3) . . ?
C8 C7 C00T 102.6(3) . . ?
C6 C7 C00T 115.5(3) . . ?
C8 C7 H7 110.8 . . ?
C6 C7 H7 110.8 . . ?
C00T C7 H7 110.8 . . ?
O6 C8 C7 113.9(3) . . ?
O6 C8 C9 112.4(3) . . ?
C7 C8 C9 99.4(3) . . ?
O6 C8 H8 110.2 . . ?
C7 C8 H8 110.2 . . ?
C9 C8 H8 110.2 . . ?
O8 C9 C8 105.3(3) . . ?
O8 C9 C10 107.8(3) . . ?
C8 C9 C10 117.5(3) . . ?
O8 C9 C4 106.2(3) . . ?
C8 C9 C4 106.9(3) . . ?
C10 C9 C4 112.4(3) . . ?
O11 C10 C1 108.8(3) . . ?
O11 C10 C11 105.2(3) . . ?
C1 C10 C11 106.2(3) . . ?
O11 C10 C9 109.2(3) . . ?
C1 C10 C9 113.7(3) . . ?
C11 C10 C9 113.3(3) . . ?
C10 C11 H11A 109.5 . . ?
C10 C11 H11B 109.5 . . ?
H11A C11 H11B 109.5 . . ?
C10 C11 H11C 109.5 . . ?
H11A C11 H11C 109.5 . . ?
H11B C11 H11C 109.5 . . ?
O4 C12 O5 123.5(3) . . ?
O4 C12 C4 124.4(4) . . ?
O5 C12 C4 112.1(3) . . ?
O5 C13 H13A 109.5 . . ?
O5 C13 H13B 109.5 . . ?
H13A C13 H13B 109.5 . . ?
O5 C13 H13C 109.5 . . ?
H13A C13 H13C 109.5 . . ?
H13B C13 H13C 109.5 . . ?
C16 C14 C15 107.8(3) . . ?
C16 C14 C17 109.0(3) . . ?
C15 C14 C17 107.8(3) . . ?
C16 C14 Si1 113.9(3) . . ?
C15 C14 Si1 109.7(3) . . ?
C17 C14 Si1 108.4(3) . . ?
C14 C15 H15A 109.5 . . ?
C14 C15 H15B 109.5 . . ?
H15A C15 H15B 109.5 . . ?
C14 C15 H15C 109.5 . . ?
H15A C15 H15C 109.5 . . ?
H15B C15 H15C 109.5 . . ?
C14 C16 H16A 109.5 . . ?
C14 C16 H16B 109.5 . . ?
H16A C16 H16B 109.5 . . ?
C14 C16 H16C 109.5 . . ?
H16A C16 H16C 109.5 . . ?
H16B C16 H16C 109.5 . . ?
C14 C17 H17A 109.5 . . ?
C14 C17 H17B 109.5 . . ?
H17A C17 H17B 109.5 . . ?
C14 C17 H17C 109.5 . . ?
H17A C17 H17C 109.5 . . ?
H17B C17 H17C 109.5 . . ?
C20 C18 C19 108.6(3) . . ?
C20 C18 C21 108.8(3) . . ?
C19 C18 C21 106.4(3) . . ?
C20 C18 Si1 109.9(3) . . ?
C19 C18 Si1 110.4(3) . . ?
C21 C18 Si1 112.6(3) . . ?
C18 C19 H19A 109.5 . . ?
C18 C19 H19B 109.5 . . ?
H19A C19 H19B 109.5 . . ?
C18 C19 H19C 109.5 . . ?
H19A C19 H19C 109.5 . . ?
H19B C19 H19C 109.5 . . ?
C18 C20 H20A 109.5 . . ?
C18 C20 H20B 109.5 . . ?
H20A C20 H20B 109.5 . . ?
C18 C20 H20C 109.5 . . ?
H20A C20 H20C 109.5 . . ?
H20B C20 H20C 109.5 . . ?
C18 C21 H21A 109.5 . . ?
C18 C21 H21B 109.5 . . ?
H21A C21 H21B 109.5 . . ?
C18 C21 H21C 109.5 . . ?
H21A C21 H21C 109.5 . . ?
H21B C21 H21C 109.5 . . ?
C00T C22 H22A 109.5 . . ?
C00T C22 H22B 109.5 . . ?
H22A C22 H22B 109.5 . . ?
C00T C22 H22C 109.5 . . ?
H22A C22 H22C 109.5 . . ?
H22B C22 H22C 109.5 . . ?
O7 C23 O6 114.0(3) . . ?
O7 C23 H23A 108.7 . . ?
O6 C23 H23A 108.7 . . ?
O7 C23 H23B 108.7 . . ?
O6 C23 H23B 108.7 . . ?
H23A C23 H23B 107.6 . . ?
O7 C24 H24A 109.5 . . ?
O7 C24 H24B 109.5 . . ?
H24A C24 H24B 109.5 . . ?
O7 C24 H24C 109.5 . . ?
H24A C24 H24C 109.5 . . ?
H24B C24 H24C 109.5 . . ?
O9 C25 C00T 110.3(3) . . ?
O9 C25 H25A 109.6 . . ?
C00T C25 H25A 109.6 . . ?
O9 C25 H25B 109.6 . . ?
C00T C25 H25B 109.6 . . ?
H25A C25 H25B 108.1 . . ?
O10 C26 O9 112.4(5) . . ?
O10 C26 H26A 109.1 . . ?
O9 C26 H26A 109.1 . . ?
O10 C26 H26B 109.1 . . ?
O9 C26 H26B 109.1 . . ?
H26A C26 H26B 107.9 . . ?
O10 C27 H27A 109.5 . . ?
O10 C27 H27B 109.5 . . ?
H27A C27 H27B 109.5 . . ?
O10 C27 H27C 109.5 . . ?
H27A C27 H27C 109.5 . . ?
H27B C27 H27C 109.5 . . ?

loop_
_geom_bond_atom_site_label_1
_geom_bond_atom_site_label_2
_geom_bond_distance
_geom_bond_site_symmetry_2
_geom_bond_publ_flag
Si1 O3 1.655(3) . ?
Si1 O2 1.668(3) . ?
Si1 C14 1.889(4) . ?
Si1 C18 1.903(4) . ?
O1 C1 1.442(5) . ?
O1 C2 1.451(4) . ?
O2 C3 1.446(4) . ?
O3 C5 1.434(4) . ?
O4 C12 1.202(5) . ?
O5 C12 1.348(5) . ?
O5 C13 1.450(4) . ?
O6 C23 1.431(5) . ?
O6 C8 1.435(4) . ?
O7 C23 1.388(5) . ?
O7 C24 1.430(6) . ?
O8 C9 1.455(4) . ?
O8 C00T 1.473(5) . ?
O9 C26 1.398(6) . ?
O9 C25 1.433(5) . ?
O10 C26 1.394(8) . ?
O10 C27 1.432(9) . ?
O11 C10 1.437(4) . ?
O11 H11 0.8400 . ?
C00T C22 1.528(5) . ?
C00T C25 1.532(6) . ?
C00T C7 1.542(5) . ?
C1 C2 1.472(5) . ?
C1 C10 1.520(6) . ?
C1 H1 1.0000 . ?
C2 C3 1.506(5) . ?
C2 H2 1.0000 . ?
C3 C4 1.543(5) . ?
C3 H3 1.0000 . ?
C4 C12 1.530(5) . ?
C4 C5 1.554(5) . ?
C4 C9 1.584(5) . ?
C5 C6 1.516(5) . ?
C5 H5 1.0000 . ?
C6 C7 1.539(5) . ?
C6 H6A 0.9900 . ?
C6 H6B 0.9900 . ?
C7 C8 1.536(5) . ?
C7 H7 1.0000 . ?
C8 C9 1.548(5) . ?
C8 H8 1.0000 . ?
C9 C10 1.562(5) . ?
C10 C11 1.529(5) . ?
C11 H11A 0.9800 . ?
C11 H11B 0.9800 . ?
C11 H11C 0.9800 . ?
C13 H13A 0.9800 . ?
C13 H13B 0.9800 . ?
C13 H13C 0.9800 . ?
C14 C16 1.526(6) . ?
C14 C15 1.540(6) . ?
C14 C17 1.554(6) . ?
C15 H15A 0.9800 . ?
C15 H15B 0.9800 . ?
C15 H15C 0.9800 . ?
C16 H16A 0.9800 . ?
C16 H16B 0.9800 . ?
C16 H16C 0.9800 . ?
C17 H17A 0.9800 . ?
C17 H17B 0.9800 . ?
C17 H17C 0.9800 . ?
C18 C20 1.538(6) . ?
C18 C19 1.543(6) . ?
C18 C21 1.544(5) . ?
C19 H19A 0.9800 . ?
C19 H19B 0.9800 . ?
C19 H19C 0.9800 . ?
C20 H20A 0.9800 . ?
C20 H20B 0.9800 . ?
C20 H20C 0.9800 . ?
C21 H21A 0.9800 . ?
C21 H21B 0.9800 . ?
C21 H21C 0.9800 . ?
C22 H22A 0.9800 . ?
C22 H22B 0.9800 . ?
C22 H22C 0.9800 . ?
C23 H23A 0.9900 . ?
C23 H23B 0.9900 . ?
C24 H24A 0.9800 . ?
C24 H24B 0.9800 . ?
C24 H24C 0.9800 . ?
C25 H25A 0.9900 . ?
C25 H25B 0.9900 . ?
C26 H26A 0.9900 . ?
C26 H26B 0.9900 . ?
C27 H27A 0.9800 . ?
C27 H27B 0.9800 . ?
C27 H27C 0.9800 . ?

loop_
_geom_hbond_atom_site_label_D
_geom_hbond_atom_site_label_H
_geom_hbond_atom_site_label_A
_geom_hbond_distance_DH
_geom_hbond_distance_HA
_geom_hbond_distance_DA
_geom_hbond_angle_DHA
_geom_hbond_site_symmetry_A
O11 H11 O8 0.84 2.19 2.662(3) 115.4 .
O11 H11 O10 0.84 2.41 3.078(5) 137.6 .

loop_
_geom_torsion_atom_site_label_1
_geom_torsion_atom_site_label_2
_geom_torsion_atom_site_label_3
_geom_torsion_atom_site_label_4
_geom_torsion
_geom_torsion_site_symmetry_1
_geom_torsion_site_symmetry_2
_geom_torsion_site_symmetry_3
_geom_torsion_site_symmetry_4
_geom_torsion_publ_flag
O3 Si1 O2 C3 27.7(3) . . . . ?
C14 Si1 O2 C3 141.7(2) . . . . ?
C18 Si1 O2 C3 -90.9(3) . . . . ?
O2 Si1 O3 C5 -30.3(3) . . . . ?
C14 Si1 O3 C5 -148.5(3) . . . . ?
C18 Si1 O3 C5 85.7(3) . . . . ?
C9 O8 C00T C22 137.9(3) . . . . ?
C9 O8 C00T C25 -104.2(3) . . . . ?
C9 O8 C00T C7 13.9(3) . . . . ?
C2 O1 C1 C10 114.6(4) . . . . ?
C1 O1 C2 C3 -111.4(4) . . . . ?
C10 C1 C2 O1 -106.8(4) . . . . ?
O1 C1 C2 C3 100.3(4) . . . . ?
C10 C1 C2 C3 -6.5(5) . . . . ?
Si1 O2 C3 C2 -176.6(2) . . . . ?
Si1 O2 C3 C4 -49.0(3) . . . . ?
O1 C2 C3 O2 -141.8(3) . . . . ?
C1 C2 C3 O2 152.1(3) . . . . ?
O1 C2 C3 C4 92.6(4) . . . . ?
C1 C2 C3 C4 26.5(5) . . . . ?
O2 C3 C4 C12 -53.9(4) . . . . ?
C2 C3 C4 C12 72.5(4) . . . . ?
O2 C3 C4 C5 66.4(3) . . . . ?
C2 C3 C4 C5 -167.2(3) . . . . ?
O2 C3 C4 C9 -177.7(3) . . . . ?
C2 C3 C4 C9 -51.3(4) . . . . ?
Si1 O3 C5 C6 -173.7(2) . . . . ?
Si1 O3 C5 C4 55.4(3) . . . . ?
C12 C4 C5 O3 49.0(4) . . . . ?
C3 C4 C5 O3 -71.1(3) . . . . ?
C9 C4 C5 O3 170.8(3) . . . . ?
C12 C4 C5 C6 -79.2(4) . . . . ?
C3 C4 C5 C6 160.8(3) . . . . ?
C9 C4 C5 C6 42.6(4) . . . . ?
O3 C5 C6 C7 -172.7(3) . . . . ?
C4 C5 C6 C7 -44.8(4) . . . . ?
C5 C6 C7 C8 62.4(4) . . . . ?
C5 C6 C7 C00T -50.3(4) . . . . ?
O8 C00T C7 C8 -36.2(3) . . . . ?
C22 C00T C7 C8 -155.1(3) . . . . ?
C25 C00T C7 C8 80.1(4) . . . . ?
O8 C00T C7 C6 78.3(3) . . . . ?
C22 C00T C7 C6 -40.6(5) . . . . ?
C25 C00T C7 C6 -165.4(3) . . . . ?
C23 O6 C8 C7 -71.5(4) . . . . ?
C23 O6 C8 C9 176.4(3) . . . . ?
C6 C7 C8 O6 162.3(3) . . . . ?
C00T C7 C8 O6 -76.3(4) . . . . ?
C6 C7 C8 C9 -78.0(3) . . . . ?
C00T C7 C8 C9 43.4(3) . . . . ?
C00T O8 C9 C8 13.8(3) . . . . ?
C00T O8 C9 C10 139.9(3) . . . . ?
C00T O8 C9 C4 -99.4(3) . . . . ?
O6 C8 C9 O8 85.5(3) . . . . ?
C7 C8 C9 O8 -35.4(3) . . . . ?
O6 C8 C9 C10 -34.5(4) . . . . ?
C7 C8 C9 C10 -155.3(3) . . . . ?
O6 C8 C9 C4 -161.8(3) . . . . ?
C7 C8 C9 C4 77.3(3) . . . . ?
C12 C4 C9 O8 175.2(3) . . . . ?
C3 C4 C9 O8 -60.8(3) . . . . ?
C5 C4 C9 O8 52.8(3) . . . . ?
C12 C4 C9 C8 63.1(4) . . . . ?
C3 C4 C9 C8 -172.8(3) . . . . ?
C5 C4 C9 C8 -59.2(3) . . . . ?
C12 C4 C9 C10 -67.1(4) . . . . ?
C3 C4 C9 C10 56.9(4) . . . . ?
C5 C4 C9 C10 170.5(3) . . . . ?
O1 C1 C10 O11 62.4(4) . . . . ?
C2 C1 C10 O11 133.8(3) . . . . ?
O1 C1 C10 C11 175.2(3) . . . . ?
C2 C1 C10 C11 -113.4(4) . . . . ?
O1 C1 C10 C9 -59.5(4) . . . . ?
C2 C1 C10 C9 11.9(5) . . . . ?
O8 C9 C10 O11 -41.3(4) . . . . ?
C8 C9 C10 O11 77.3(4) . . . . ?
C4 C9 C10 O11 -158.1(3) . . . . ?
O8 C9 C10 C1 80.4(4) . . . . ?
C8 C9 C10 C1 -161.0(3) . . . . ?
C4 C9 C10 C1 -36.4(4) . . . . ?
O8 C9 C10 C11 -158.2(3) . . . . ?
C8 C9 C10 C11 -39.6(4) . . . . ?
C4 C9 C10 C11 85.0(4) . . . . ?
C13 O5 C12 O4 6.0(5) . . . . ?
C13 O5 C12 C4 -172.4(3) . . . . ?
C3 C4 C12 O4 154.8(3) . . . . ?
C5 C4 C12 O4 38.9(5) . . . . ?
C9 C4 C12 O4 -81.2(4) . . . . ?
C3 C4 C12 O5 -26.7(4) . . . . ?
C5 C4 C12 O5 -142.6(3) . . . . ?
C9 C4 C12 O5 97.3(3) . . . . ?
O3 Si1 C14 C16 -167.0(3) . . . . ?
O2 Si1 C14 C16 79.3(3) . . . . ?
C18 Si1 C14 C16 -43.7(3) . . . . ?
O3 Si1 C14 C15 72.0(3) . . . . ?
O2 Si1 C14 C15 -41.7(3) . . . . ?
C18 Si1 C14 C15 -164.7(3) . . . . ?
O3 Si1 C14 C17 -45.5(3) . . . . ?
O2 Si1 C14 C17 -159.2(3) . . . . ?
C18 Si1 C14 C17 77.8(3) . . . . ?
C24 O7 C23 O6 -70.5(5) . . . . ?
C8 O6 C23 O7 -55.6(4) . . . . ?
C26 O9 C25 C00T 138.0(4) . . . . ?
O8 C00T C25 O9 -77.5(4) . . . . ?
C22 C00T C25 O9 40.6(4) . . . . ?
C7 C00T C25 O9 169.9(3) . . . . ?
C27 O10 C26 O9 -64.8(6) . . . . ?
C25 O9 C26 O10 -75.6(5) . . . . ?
